data_4117482
loop_
_publ_author_name
'Wojciech Miiller'
'Maxim Avdeev'
'Qingdi Zhou'
'Brendan J. Kennedy'
'Neeraj Sharma'
'Ramzi Kutteh'
'Gordon J. Kearley'
'Siegber Schmid'
'Kevin S. Knight'
'Peter E. R. Blanchard'
'Chris D. Ling'

_publ_section_title
;
 Giant Magnetoelastic Effect at the Opening of a Spin-Gap in Ba3BiIr2O9
;
_journal_name_full 'Journal of the American Chemical Society'
_journal_page_first 3265
_journal_page_last 3270
_journal_paper_doi 10.1021/ja211517h
_journal_volume 134
_journal_year 2012
_chemical_formula_sum V
_chemical_formula_weight 50.94
_space_group_IT_number 229
_symmetry_cell_setting cubic
_symmetry_space_group_name_Hall '-I 4 2 3'
_symmetry_space_group_name_H-M 'I m -3 m'
_audit_author_name 'Chris Ling'
_audit_creation_date 2011-09-01T01:55
_audit_creation_method 'from EXP file using GSAS2CIF'
_audit_update_record ' 2011-09-01T01:55  Initial CIF as created by GSAS2CIF'
_cell_angle_alpha 90.0
_cell_angle_beta 90.0
_cell_angle_gamma 90.0
_cell_formula_units_Z 2
_cell_length_a 3.02032(11)
_cell_length_b 3.02032
_cell_length_c 3.02032
_cell_volume 27.5524(10)
_computing_structure_refinement GSAS
_diffrn_radiation_probe neutron
_exptl_absorpt_correction_T_max 0.31403
_exptl_absorpt_correction_T_min 0.08586
_exptl_absorpt_process_details
;   GSAS Absorption/surface roughness correction: function number 0
 Debye-Scherrer absorption correction
Term (= MU.r/wave) =     0.70078    
Correction is refined.
;
_pd_block_id 2011-09-01T01:55|BA3BIIR2O9_2K_phase2|Chris_Ling||
_pd_calc_method 'Rietveld Refinement'
_pd_meas_2theta_fixed 168.33
_pd_phase_name Vanadium
_pd_proc_info_datetime 2011-09-01T01:55:29
_pd_proc_ls_background_function
;   GSAS Background function number 1 with  7 terms.
 Shifted Chebyshev function of 1st kind
      1:    1.33205     2:   0.559527     3:  -0.112872     4:  -4.168950E-02
      5:  -7.828670E-02 6:  -1.763000E-02 7:  -1.391520E-02
;
_pd_proc_ls_prof_R_factor 0.0250
_pd_proc_ls_prof_wR_expected 0.0133
_pd_proc_ls_prof_wR_factor 0.0283
_refine_ls_goodness_of_fit_all 2.15
_refine_ls_matrix_type full
_refine_ls_number_parameters 62
_refine_ls_number_restraints 0
_refine_ls_R_Fsqd_factor 0.12226
_refine_ls_shift/su_max 0.07
_refine_ls_shift/su_mean 0.01
_reflns_d_resolution_high 0.663
_reflns_d_resolution_low 2.583
_reflns_limit_h_max 8
_reflns_limit_h_min 0
_reflns_limit_k_max 15
_reflns_limit_k_min 0
_reflns_limit_l_max 22
_reflns_limit_l_min -22
_reflns_number_total 1620
_cod_data_source_file ja211517h_si_001_2.cif
_cod_data_source_block BA3BIIR2O9_2K_phase_2
_cod_original_cell_volume 27.5520(30)
_cod_original_sg_symbol_H-M 'I m 3 m'
_cod_database_code 4117482
_cod_database_fobs_code 4117482
_gsas_exptl_extinct_corr_t_min 1.00000
_gsas_exptl_extinct_corr_t_max 1.00000

loop_
_symmetry_equiv_pos_site_id
_symmetry_equiv_pos_as_xyz
1 +x,+y,+z
2 +z,+x,+y
3 +y,+z,+x
4 +x,+y,-z
5 -z,+x,+y
6 +y,-z,+x
7 -z,+x,-y
8 -y,-z,+x
9 +y,-z,-x
10 -x,+y,-z
11 -z,-x,+y
12 +x,-y,-z
13 +y,+x,+z
14 +z,+y,+x
15 +x,+z,+y
16 +y,+x,-z
17 -z,+y,+x
18 +x,-z,+y
19 -z,+y,-x
20 -x,-z,+y
21 +x,-z,-y
22 -y,+x,-z
23 -z,-y,+x
24 +y,-x,-z
-1 -x,-y,-z
-2 -z,-x,-y
-3 -y,-z,-x
-4 -x,-y,+z
-5 +z,-x,-y
-6 -y,+z,-x
-7 +z,-x,+y
-8 +y,+z,-x
-9 -y,+z,+x
-10 +x,-y,+z
-11 +z,+x,-y
-12 -x,+y,+z
-13 -y,-x,-z
-14 -z,-y,-x
-15 -x,-z,-y
-16 -y,-x,+z
-17 +z,-y,-x
-18 -x,+z,-y
-19 +z,-y,+x
-20 +x,+z,-y
-21 -x,+z,+y
-22 +y,-x,+z
-23 +z,+y,-x
-24 -y,+x,+z
101 +x+1/2,+y+1/2,+z+1/2
102 +z+1/2,+x+1/2,+y+1/2
103 +y+1/2,+z+1/2,+x+1/2
104 +x+1/2,+y+1/2,-z+1/2
105 -z+1/2,+x+1/2,+y+1/2
106 +y+1/2,-z+1/2,+x+1/2
107 -z+1/2,+x+1/2,-y+1/2
108 -y+1/2,-z+1/2,+x+1/2
109 +y+1/2,-z+1/2,-x+1/2
110 -x+1/2,+y+1/2,-z+1/2
111 -z+1/2,-x+1/2,+y+1/2
112 +x+1/2,-y+1/2,-z+1/2
113 +y+1/2,+x+1/2,+z+1/2
114 +z+1/2,+y+1/2,+x+1/2
115 +x+1/2,+z+1/2,+y+1/2
116 +y+1/2,+x+1/2,-z+1/2
117 -z+1/2,+y+1/2,+x+1/2
118 +x+1/2,-z+1/2,+y+1/2
119 -z+1/2,+y+1/2,-x+1/2
120 -x+1/2,-z+1/2,+y+1/2
121 +x+1/2,-z+1/2,-y+1/2
122 -y+1/2,+x+1/2,-z+1/2
123 -z+1/2,-y+1/2,+x+1/2
124 +y+1/2,-x+1/2,-z+1/2
-101 -x+1/2,-y+1/2,-z+1/2
-102 -z+1/2,-x+1/2,-y+1/2
-103 -y+1/2,-z+1/2,-x+1/2
-104 -x+1/2,-y+1/2,+z+1/2
-105 +z+1/2,-x+1/2,-y+1/2
-106 -y+1/2,+z+1/2,-x+1/2
-107 +z+1/2,-x+1/2,+y+1/2
-108 +y+1/2,+z+1/2,-x+1/2
-109 -y+1/2,+z+1/2,+x+1/2
-110 +x+1/2,-y+1/2,+z+1/2
-111 +z+1/2,+x+1/2,-y+1/2
-112 -x+1/2,+y+1/2,+z+1/2
-113 -y+1/2,-x+1/2,-z+1/2
-114 -z+1/2,-y+1/2,-x+1/2
-115 -x+1/2,-z+1/2,-y+1/2
-116 -y+1/2,-x+1/2,+z+1/2
-117 +z+1/2,-y+1/2,-x+1/2
-118 -x+1/2,+z+1/2,-y+1/2
-119 +z+1/2,-y+1/2,+x+1/2
-120 +x+1/2,+z+1/2,-y+1/2
-121 -x+1/2,+z+1/2,+y+1/2
-122 +y+1/2,-x+1/2,+z+1/2
-123 +z+1/2,+y+1/2,-x+1/2
-124 -y+1/2,+x+1/2,+z+1/2

loop_
_atom_site_type_symbol
_atom_site_label
_atom_site_fract_x
_atom_site_fract_y
_atom_site_fract_z
_atom_site_occupancy
_atom_site_thermal_displace_type
_atom_site_U_iso_or_equiv
_atom_site_symmetry_multiplicity
V V 0.0 0.0 0.0 1.0 Uiso 0.0273(18) 2

loop_
_atom_type_symbol
_atom_type_scat_length_neutron
_atom_type_scat_source
_atom_type_number_in_cell
V -0.0382 International_Tables_Vol_C 2.0

loop_
_pd_block_diffractogram_id
2011-09-01T01:55|BA3BIIR2O9_2K_H_01|Chris_Ling|HRPD
